data_1554334
loop_
_publ_author_name
'Zhang, Yuehua'
'Wang, Chunting'
'Huang, Wei'
'Haruehanroengra, Phensinee'
'Peng, Cheng'
'Sheng, Jia'
'Han, Bo'
'He, Gu'

_publ_section_title
;
 Application of organocatalysis in bioorganometallic chemistry: asymmetric
 synthesis of multifunctionalized spirocyclic pyrazolone--ferrocene
 hybrids as novel RalA inhibitors
;
_journal_issue 14
_journal_name_full 'Organic Chemistry Frontiers'
_journal_page_first 2229
_journal_paper_doi 10.1039/C8QO00422F
_journal_volume 5
_journal_year 2018
_chemical_absolute_configuration ad
_chemical_formula_moiety '0.27(C33 H33 Fe N3 O4), 0.27(C H Cl3)'
_chemical_formula_sum 'C11 H10 Cl0.07 Fe N O'
_chemical_formula_weight 230.41
_space_group_crystal_system orthorhombic
_space_group_IT_number 19
_space_group_name_Hall 'P 2ac 2ab'
_space_group_name_H-M_alt 'P 21 21 21'
_atom_sites_solution_hydrogens geom
_atom_sites_solution_primary direct
_audit_creation_date 2017-11-20
_audit_creation_method
;
Olex2 1.2
(compiled 2016.02.19 svn.r3266 for OlexSys, GUI svn.r5155)
;
_audit_update_record
;
2017-11-22 deposited with the CCDC.
2018-06-11 downloaded from the CCDC.
;
_cell_angle_alpha 90
_cell_angle_beta 90
_cell_angle_gamma 90
_cell_formula_units_Z 15
_cell_length_a 9.5467(9)
_cell_length_b 13.5703(18)
_cell_length_c 26.060(2)
_cell_measurement_reflns_used 2724
_cell_measurement_temperature 294.24(10)
_cell_measurement_theta_max 72.0660
_cell_measurement_theta_min 5.6730
_cell_volume 3376.1(6)
_computing_cell_refinement
;
CrysAlisPro, Agilent Technologies,
Version 1.171.37.35 (release 13-08-2014 CrysAlis171 .NET)
(compiled Aug 13 2014,18:06:01)
;
_computing_data_collection
;
CrysAlisPro, Agilent Technologies,
Version 1.171.37.35 (release 13-08-2014 CrysAlis171 .NET)
(compiled Aug 13 2014,18:06:01)
;
_computing_data_reduction
;
CrysAlisPro, Agilent Technologies,
Version 1.171.37.35 (release 13-08-2014 CrysAlis171 .NET)
(compiled Aug 13 2014,18:06:01)
;
_computing_molecular_graphics 'Olex2 (Dolomanov et al., 2009)'
_computing_publication_material 'Olex2 (Dolomanov et al., 2009)'
_computing_structure_refinement 'ShelXL (Sheldrick, 2015)'
_computing_structure_solution 'ShelXT (Sheldrick, 2015)'
_diffrn_ambient_environment air
_diffrn_ambient_temperature 294.24(10)
_diffrn_detector 'CCD plate'
_diffrn_detector_area_resol_mean 15.9595
_diffrn_detector_type EosS2
_diffrn_measured_fraction_theta_full 0.727
_diffrn_measured_fraction_theta_max 0.702
_diffrn_measurement_details
;
#__ type_ start__ end____ width___ exp.time_
  1 omega  -31.00   63.00   1.0000    6.0800
omega____ theta____ kappa____ phi______ frames
    -       36.2921  -77.0000 -180.0000 94

#__ type_ start__ end____ width___ exp.time_
  2 omega  -31.00   53.00   1.0000    6.0800
omega____ theta____ kappa____ phi______ frames
    -       36.2921  -57.0000   60.0000 84

#__ type_ start__ end____ width___ exp.time_
  3 omega    2.00   32.00   1.0000    6.0800
omega____ theta____ kappa____ phi______ frames
    -       36.2921   90.0000  -15.1689 30

#__ type_ start__ end____ width___ exp.time_
  4 omega    2.00   32.00   1.0000    6.0800
omega____ theta____ kappa____ phi______ frames
    -       36.2921   90.0000  144.9393 30

#__ type_ start__ end____ width___ exp.time_
  5 omega   20.00  104.00   1.0000    6.0800
omega____ theta____ kappa____ phi______ frames
    -       36.2921   57.0000 -150.0000 84

#__ type_ start__ end____ width___ exp.time_
  6 omega   10.00  104.00   1.0000    6.0800
omega____ theta____ kappa____ phi______ frames
    -       36.2921   77.0000  -90.0000 94

#__ type_ start__ end____ width___ exp.time_
  7 omega   39.00  109.00   1.0000   24.3100
omega____ theta____ kappa____ phi______ frames
    -      108.0000  -94.0000  150.0000 70

#__ type_ start__ end____ width___ exp.time_
  8 omega   38.00   91.00   1.0000   24.3100
omega____ theta____ kappa____ phi______ frames
    -      108.0000  -30.0000   30.0000 53
;
_diffrn_measurement_device 'four-circle diffractometer'
_diffrn_measurement_device_type 'New Gemini, Dual, Cu at zero, EosS2'
_diffrn_measurement_method '\w scans'
_diffrn_orient_matrix_UB_11 0.0112399000
_diffrn_orient_matrix_UB_12 -0.1085290000
_diffrn_orient_matrix_UB_13 0.0171537000
_diffrn_orient_matrix_UB_21 -0.0188013000
_diffrn_orient_matrix_UB_22 -0.0336279000
_diffrn_orient_matrix_UB_23 -0.0559932000
_diffrn_orient_matrix_UB_31 0.1597405000
_diffrn_orient_matrix_UB_32 0.0036650000
_diffrn_orient_matrix_UB_33 -0.0078484000
_diffrn_radiation_monochromator graphite
_diffrn_radiation_probe x-ray
_diffrn_radiation_type CuK\a
_diffrn_radiation_wavelength 1.54184
_diffrn_reflns_av_R_equivalents 0.0354
_diffrn_reflns_av_unetI/netI 0.0440
_diffrn_reflns_Laue_measured_fraction_full 0.727
_diffrn_reflns_Laue_measured_fraction_max 0.702
_diffrn_reflns_limit_h_max 11
_diffrn_reflns_limit_h_min -7
_diffrn_reflns_limit_k_max 10
_diffrn_reflns_limit_k_min -10
_diffrn_reflns_limit_l_max 17
_diffrn_reflns_limit_l_min -31
_diffrn_reflns_number 7067
_diffrn_reflns_point_group_measured_fraction_full 0.607
_diffrn_reflns_point_group_measured_fraction_max 0.580
_diffrn_reflns_theta_full 67.684
_diffrn_reflns_theta_max 71.873
_diffrn_reflns_theta_min 4.705
_diffrn_source 'Enhance (Cu) X-ray Source'
_exptl_absorpt_coefficient_mu 13.279
_exptl_absorpt_correction_T_max 1.00000
_exptl_absorpt_correction_T_min 0.29372
_exptl_absorpt_correction_type multi-scan
_exptl_absorpt_process_details
;
CrysAlisPro, Agilent Technologies,
Version 1.171.37.35 (release 13-08-2014 CrysAlis171 .NET)
(compiled Aug 13 2014,18:06:01)
Empirical absorption correction using spherical harmonics,
 implemented in SCALE3 ABSPACK scaling algorithm.
;
_exptl_crystal_colour 'clear orangish orange'
_exptl_crystal_colour_lustre clear
_exptl_crystal_colour_modifier orangish
_exptl_crystal_colour_primary orange
_exptl_crystal_density_diffrn 1.700
_exptl_crystal_description needle
_exptl_crystal_F_000 1772
_exptl_crystal_size_max 0.65
_exptl_crystal_size_mid 0.35
_exptl_crystal_size_min 0.25
_refine_diff_density_max 0.525
_refine_diff_density_min -0.580
_refine_diff_density_rms 0.081
_refine_ls_abs_structure_details
;
 Flack x determined using 933 quotients [(I+)-(I-)]/[(I+)+(I-)]
 (Parsons, Flack and Wagner, Acta Cryst. B69 (2013) 249-259).
;
_refine_ls_abs_structure_Flack -0.004(7)
_refine_ls_extinction_method none
_refine_ls_goodness_of_fit_ref 1.082
_refine_ls_hydrogen_treatment constr
_refine_ls_matrix_type full
_refine_ls_number_parameters 410
_refine_ls_number_reflns 3842
_refine_ls_number_restraints 0
_refine_ls_restrained_S_all 1.082
_refine_ls_R_factor_all 0.0790
_refine_ls_R_factor_gt 0.0679
_refine_ls_shift/su_max 0.078
_refine_ls_shift/su_mean 0.002
_refine_ls_structure_factor_coef Fsqd
_refine_ls_weighting_details 'w=1/[\s^2^(Fo^2^)+(0.0742P)^2^+7.7928P] where P=(Fo^2^+2Fc^2^)/3'
_refine_ls_weighting_scheme calc
_refine_ls_wR_factor_gt 0.1643
_refine_ls_wR_factor_ref 0.1774
_reflns_Friedel_coverage 0.466
_reflns_Friedel_fraction_full 0.451
_reflns_Friedel_fraction_max 0.422
_reflns_number_gt 3348
_reflns_number_total 3842
_reflns_threshold_expression 'I > 2\s(I)'
_cod_data_source_file c8qo00422f2.cif
_cod_data_source_block lq-fe
_cod_database_code 1554334
_shelx_space_group_comment
;
The symmetry employed for this shelxl refinement is uniquely defined
by the following loop, which should always be used as a source of
symmetry information in preference to the above space-group names.
They are only intended as comments.
;
_reflns_odcompleteness_completeness 73.09
_reflns_odcompleteness_iscentric 1
_reflns_odcompleteness_theta 66.97
_olex2_refinement_description
;
1. Fixed Uiso
 At 1.2 times of:
  All C(H) groups
 At 1.5 times of:
  All C(H,H,H) groups, All O(H) groups
2.a Ternary CH refined with riding coordinates:
 C00G(H00G), C00L(H00L), C00P(H00P), C00Q(H00Q), C00T(H00T), C019(H019)
2.b Aromatic/amide H refined with riding coordinates:
 C00J(H00J), C00K(H00K), C00M(H00M), C00N(H00N), C00O(H00O), C00R(H00R),
 C00U(H00U), C00V(H00V), C00W(H00W), C00Z(H00Z), C010(H010), C011(H011),
 C012(H012), C014(H014), C015(H015), C016(H016), C017(H017), C018(H018)
2.c Idealised Me refined as rotating group:
 C00S(H00A,H00B,H00C), C00Y(H00D,H00E,H00F), C013(H01A,H01B,H01C)
2.d Idealised tetrahedral OH refined as rotating group:
 O004(H004)
;
_shelx_shelxl_version_number 2014/7
_olex2_date_sample_data_collection 2017-11-20
_olex2_submission_special_instructions 'No special instructions were received'

loop_
_space_group_symop_operation_xyz
'x, y, z'
'-x+1/2, -y, z+1/2'
'-x, y+1/2, -z+1/2'
'x+1/2, -y+1/2, -z'

loop_
_atom_site_label
_atom_site_type_symbol
_atom_site_fract_x
_atom_site_fract_y
_atom_site_fract_z
_atom_site_U_iso_or_equiv
_atom_site_adp_type
_atom_site_occupancy
_atom_site_site_symmetry_order
_atom_site_calc_flag
_atom_site_refinement_flags_posn
Fe01 Fe 0.24262(16) 0.27582(12) 0.44085(5) 0.0440(5) Uani 1 1 d .
Cl00 Cl 0.9444(5) 0.4576(5) 0.3216(2) 0.144(2) Uani 1 1 d .
Cl1 Cl 0.7433(7) 0.4306(6) 0.2444(2) 0.193(3) Uani 1 1 d .
O004 O 0.1255(7) 0.7727(6) 0.4875(2) 0.0501(18) Uani 1 1 d .
H004 H 0.0947 0.8241 0.4755 0.075 Uiso 1 1 calc GR
O005 O 0.3857(6) 0.6195(6) 0.5201(2) 0.0476(18) Uani 1 1 d .
N006 N 0.0383(7) 0.5571(6) 0.5450(3) 0.0368(19) Uani 1 1 d .
Cl2 Cl 0.7633(7) 0.2878(6) 0.3227(4) 0.224(4) Uani 1 1 d .
N008 N 0.1813(7) 0.5665(6) 0.5582(3) 0.0385(19) Uani 1 1 d .
O009 O 0.5035(10) 0.4437(7) 0.3719(4) 0.098(3) Uani 1 1 d .
O00A O 0.3124(12) 0.4709(7) 0.3299(3) 0.093(3) Uani 1 1 d .
C00B C 0.0265(9) 0.5772(8) 0.4970(3) 0.037(2) Uani 1 1 d .
N00C N 0.3892(12) 0.4839(7) 0.3658(4) 0.063(3) Uani 1 1 d .
C00D C 0.1643(8) 0.6029(8) 0.4711(3) 0.034(2) Uani 1 1 d .
C00E C 0.2259(9) 0.4245(7) 0.4597(3) 0.036(2) Uani 1 1 d .
C00F C 0.2624(9) 0.5992(7) 0.5190(3) 0.034(2) Uani 1 1 d .
C00G C 0.2117(8) 0.5222(7) 0.4321(3) 0.037(2) Uani 1 1 d .
H00G H 0.1393 0.5156 0.4057 0.044 Uiso 1 1 calc R
C00H C 0.2226(10) 0.5370(8) 0.6087(3) 0.042(2) Uani 1 1 d .
C00I C 0.4720(10) 0.6826(8) 0.3530(3) 0.040(3) Uani 1 1 d .
C00J C 0.3493(10) 0.3828(9) 0.4821(4) 0.045(3) Uani 1 1 d .
H00J H 0.4405 0.4044 0.4764 0.054 Uiso 1 1 calc R
C00K C 0.1084(10) 0.3684(8) 0.4794(4) 0.047(3) Uani 1 1 d .
H00K H 0.0145 0.3784 0.4715 0.057 Uiso 1 1 calc R
C00L C 0.1566(9) 0.7053(8) 0.4468(3) 0.039(2) Uani 1 1 d .
H00L H 0.0776 0.7059 0.4228 0.047 Uiso 1 1 calc R
C00M C 0.6070(12) 0.7020(11) 0.2763(4) 0.071(4) Uani 1 1 d .
H00M H 0.6101 0.7006 0.2406 0.085 Uiso 1 1 calc R
C00N C 0.5932(10) 0.6983(9) 0.3801(3) 0.050(3) Uani 1 1 d .
H00N H 0.5893 0.6979 0.4158 0.060 Uiso 1 1 calc R
C00O C 0.4809(12) 0.6879(10) 0.3002(4) 0.063(4) Uani 1 1 d .
H00O H 0.4000 0.6819 0.2805 0.076 Uiso 1 1 calc R
C00P C 0.2862(9) 0.7367(7) 0.4178(3) 0.038(2) Uani 1 1 d .
H00P H 0.3622 0.7470 0.4426 0.046 Uiso 1 1 calc R
C00Q C 0.3457(9) 0.5569(8) 0.4067(3) 0.043(3) Uani 1 1 d .
H00Q H 0.4197 0.5610 0.4327 0.052 Uiso 1 1 calc R
C00R C 0.7204(11) 0.7147(9) 0.3566(4) 0.056(3) Uani 1 1 d .
H00R H 0.8004 0.7233 0.3765 0.067 Uiso 1 1 calc R
C00S C -0.1106(9) 0.5742(9) 0.4710(4) 0.048(3) Uani 1 1 d .
H00A H -0.1758 0.5376 0.4916 0.071 Uiso 1 1 calc GR
H00B H -0.1005 0.5429 0.4382 0.071 Uiso 1 1 calc GR
H00C H -0.1447 0.6401 0.4664 0.071 Uiso 1 1 calc GR
C00T C 0.3328(10) 0.6589(8) 0.3792(3) 0.041(3) Uani 1 1 d .
H00T H 0.2605 0.6534 0.3527 0.049 Uiso 1 1 calc R
C00U C 0.1632(11) 0.2951(9) 0.5132(4) 0.050(3) Uani 1 1 d .
H00U H 0.1105 0.2494 0.5315 0.059 Uiso 1 1 calc R
C00V C 0.1210(13) 0.5259(10) 0.6454(4) 0.066(4) Uani 1 1 d .
H00V H 0.0276 0.5387 0.6378 0.080 Uiso 1 1 calc R
C00W C 0.3610(12) 0.5209(10) 0.6204(4) 0.062(3) Uani 1 1 d .
H00W H 0.4295 0.5296 0.5955 0.074 Uiso 1 1 calc R
C00X C 0.7299(12) 0.7184(9) 0.3030(4) 0.059(3) Uani 1 1 d .
C00Y C 0.2569(12) 0.8350(8) 0.3902(4) 0.056(3) Uani 1 1 d .
H00D H 0.1887 0.8246 0.3637 0.084 Uiso 1 1 calc GR
H00E H 0.3421 0.8594 0.3753 0.084 Uiso 1 1 calc GR
H00F H 0.2215 0.8821 0.4145 0.084 Uiso 1 1 calc GR
C00Z C 0.3105(11) 0.3034(10) 0.5144(3) 0.053(3) Uani 1 1 d .
H00Z H 0.3714 0.2638 0.5331 0.063 Uiso 1 1 calc R
C010 C 0.3977(14) 0.4921(11) 0.6686(5) 0.081(4) Uani 1 1 d .
H010 H 0.4915 0.4805 0.6761 0.097 Uiso 1 1 calc R
C011 C 0.2986(16) 0.4801(12) 0.7062(4) 0.087(5) Uani 1 1 d .
H011 H 0.3250 0.4620 0.7392 0.104 Uiso 1 1 calc R
C012 C 0.1252(14) 0.2013(11) 0.3874(6) 0.077(4) Uani 1 1 d .
H012 H 0.0291 0.2076 0.3826 0.092 Uiso 1 1 calc R
C013 C 0.8675(13) 0.7384(13) 0.2769(5) 0.089(5) Uani 1 1 d .
H01A H 0.8801 0.6927 0.2491 0.134 Uiso 1 1 calc GR
H01B H 0.9425 0.7308 0.3011 0.134 Uiso 1 1 calc GR
H01C H 0.8679 0.8044 0.2637 0.134 Uiso 1 1 calc GR
C014 C 0.3609(14) 0.2224(13) 0.3808(5) 0.074(4) Uani 1 1 d .
H014 H 0.4483 0.2461 0.3710 0.089 Uiso 1 1 calc R
C015 C 0.3350(13) 0.1449(10) 0.4160(5) 0.068(4) Uani 1 1 d .
H015 H 0.4024 0.1080 0.4332 0.082 Uiso 1 1 calc R
C016 C 0.1600(15) 0.4952(12) 0.6944(4) 0.084(5) Uani 1 1 d .
H016 H 0.0918 0.4848 0.7193 0.100 Uiso 1 1 calc R
C017 C 0.2284(19) 0.2575(10) 0.3629(4) 0.080(4) Uani 1 1 d .
H017 H 0.2136 0.3080 0.3395 0.096 Uiso 1 1 calc R
C018 C 0.1909(15) 0.1341(10) 0.4203(5) 0.071(4) Uani 1 1 d .
H018 H 0.1453 0.0894 0.4416 0.085 Uiso 1 1 calc R
C019 C 0.7767(17) 0.4124(14) 0.3094(6) 0.112(6) Uani 1 1 d .
H019 H 0.7082 0.4490 0.3299 0.135 Uiso 1 1 calc R

loop_
_atom_site_aniso_label
_atom_site_aniso_U_11
_atom_site_aniso_U_22
_atom_site_aniso_U_33
_atom_site_aniso_U_23
_atom_site_aniso_U_13
_atom_site_aniso_U_12
Fe01 0.0449(8) 0.0357(12) 0.0514(7) -0.0081(8) -0.0027(8) 0.0065(8)
Cl00 0.100(3) 0.183(6) 0.148(4) -0.046(4) -0.023(3) -0.006(3)
Cl1 0.164(5) 0.284(9) 0.130(4) -0.056(5) -0.034(4) -0.005(7)
O004 0.065(4) 0.039(6) 0.046(3) -0.004(4) 0.000(3) 0.016(4)
O005 0.036(3) 0.060(6) 0.047(3) 0.003(4) -0.004(3) -0.014(3)
N006 0.036(4) 0.032(6) 0.043(4) 0.000(4) 0.004(3) 0.001(3)
Cl2 0.124(4) 0.173(7) 0.375(11) 0.065(7) -0.010(6) 0.004(6)
N008 0.045(4) 0.036(6) 0.035(3) -0.002(4) -0.002(3) 0.003(3)
O009 0.092(7) 0.060(7) 0.142(8) -0.009(6) 0.066(6) 0.022(5)
O00A 0.166(10) 0.066(7) 0.048(4) -0.022(5) 0.024(5) -0.010(6)
C00B 0.035(5) 0.032(8) 0.042(4) -0.006(5) 0.006(4) 0.007(4)
N00C 0.095(8) 0.032(8) 0.063(6) -0.005(5) 0.039(6) 0.000(6)
C00D 0.032(4) 0.038(8) 0.031(4) -0.005(4) -0.003(3) 0.006(4)
C00E 0.034(5) 0.032(8) 0.043(4) -0.002(4) -0.009(4) -0.004(4)
C00F 0.038(5) 0.025(6) 0.039(4) -0.006(4) 0.005(4) -0.006(4)
C00G 0.038(5) 0.037(8) 0.036(4) -0.005(4) -0.003(4) 0.001(4)
C00H 0.057(6) 0.032(7) 0.036(4) -0.003(4) 0.004(4) 0.002(5)
C00I 0.047(5) 0.035(8) 0.039(4) 0.002(5) 0.007(4) 0.001(4)
C00J 0.044(5) 0.036(8) 0.055(5) -0.015(6) -0.005(5) -0.009(5)
C00K 0.044(5) 0.037(9) 0.060(6) -0.016(6) 0.002(5) 0.003(5)
C00L 0.038(5) 0.043(8) 0.036(4) -0.002(5) -0.002(4) 0.005(4)
C00M 0.078(8) 0.103(13) 0.033(4) 0.002(6) 0.017(5) -0.018(8)
C00N 0.053(6) 0.062(9) 0.035(4) 0.003(5) 0.000(4) -0.002(5)
C00O 0.067(7) 0.082(11) 0.040(5) 0.000(6) -0.012(5) -0.011(6)
C00P 0.045(5) 0.029(8) 0.040(4) -0.001(5) -0.004(4) 0.003(4)
C00Q 0.038(5) 0.051(9) 0.040(4) -0.012(5) 0.009(4) 0.006(5)
C00R 0.056(6) 0.061(9) 0.049(5) 0.008(6) 0.002(5) -0.005(6)
C00S 0.031(5) 0.062(9) 0.050(5) 0.003(5) 0.002(4) 0.005(5)
C00T 0.051(5) 0.035(8) 0.037(4) 0.002(5) 0.000(4) 0.004(5)
C00U 0.058(6) 0.033(9) 0.057(6) -0.008(6) 0.011(5) -0.002(5)
C00V 0.065(7) 0.083(11) 0.051(5) 0.018(7) 0.008(5) 0.009(7)
C00W 0.057(7) 0.084(11) 0.044(5) 0.008(6) 0.000(5) 0.007(6)
C00X 0.066(7) 0.061(9) 0.050(5) 0.007(6) 0.013(5) 0.001(7)
C00Y 0.054(6) 0.058(9) 0.055(5) 0.011(5) 0.005(6) 0.000(6)
C00Z 0.067(7) 0.058(10) 0.034(4) 0.003(5) -0.018(4) 0.012(6)
C010 0.070(8) 0.106(13) 0.066(7) 0.005(8) -0.009(6) 0.024(8)
C011 0.113(13) 0.100(14) 0.047(5) 0.007(7) -0.005(7) 0.019(9)
C012 0.072(8) 0.057(12) 0.102(10) -0.050(9) -0.040(8) 0.008(7)
C013 0.080(9) 0.115(15) 0.072(7) 0.014(9) 0.024(7) -0.008(9)
C014 0.077(8) 0.068(11) 0.078(8) -0.034(9) 0.020(7) 0.000(8)
C015 0.075(8) 0.041(10) 0.089(9) -0.024(8) 0.001(7) 0.031(7)
C016 0.072(9) 0.130(16) 0.050(6) 0.024(8) 0.015(6) 0.009(8)
C017 0.140(13) 0.049(10) 0.051(5) -0.019(6) -0.022(8) 0.008(10)
C018 0.097(10) 0.037(11) 0.080(8) -0.013(7) 0.004(8) -0.006(7)
C019 0.094(11) 0.139(18) 0.105(11) 0.018(11) 0.022(10) 0.039(11)

loop_
_atom_type_symbol
_atom_type_description
_atom_type_scat_dispersion_real
_atom_type_scat_dispersion_imag
_atom_type_scat_source
C C 0.0181 0.0091 'International Tables Vol C Tables 4.2.6.8 and 6.1.1.4'
H H 0.0000 0.0000 'International Tables Vol C Tables 4.2.6.8 and 6.1.1.4'
N N 0.0311 0.0180 'International Tables Vol C Tables 4.2.6.8 and 6.1.1.4'
O O 0.0492 0.0322 'International Tables Vol C Tables 4.2.6.8 and 6.1.1.4'
Fe Fe -1.1336 3.1974 'International Tables Vol C Tables 4.2.6.8 and 6.1.1.4'
Cl Cl 0.3639 0.7018 'International Tables Vol C Tables 4.2.6.8 and 6.1.1.4'

loop_
_geom_angle_atom_site_label_1
_geom_angle_atom_site_label_2
_geom_angle_atom_site_label_3
_geom_angle
C00E Fe01 C015 158.5(5)
C00J Fe01 C00E 40.3(4)
C00J Fe01 C015 123.3(5)
C00K Fe01 C00E 41.0(4)
C00K Fe01 C00J 68.0(4)
C00K Fe01 C00Z 68.3(4)
C00K Fe01 C014 158.0(6)
C00K Fe01 C015 159.2(6)
C00U Fe01 C00E 68.4(4)
C00U Fe01 C00J 67.4(4)
C00U Fe01 C00K 40.7(4)
C00U Fe01 C00Z 40.2(4)
C00U Fe01 C012 119.0(6)
C00U Fe01 C014 161.1(6)
C00U Fe01 C015 123.4(6)
C00U Fe01 C017 154.5(6)
C00U Fe01 C018 105.7(5)
C00Z Fe01 C00E 68.2(4)
C00Z Fe01 C00J 40.1(4)
C00Z Fe01 C014 126.8(5)
C00Z Fe01 C015 108.1(5)
C012 Fe01 C00E 126.5(5)
C012 Fe01 C00J 164.6(6)
C012 Fe01 C00K 107.0(5)
C012 Fe01 C00Z 153.3(6)
C012 Fe01 C014 67.1(5)
C012 Fe01 C015 66.5(5)
C012 Fe01 C018 39.8(5)
C014 Fe01 C00E 124.2(6)
C014 Fe01 C00J 111.8(5)
C014 Fe01 C015 40.0(6)
C017 Fe01 C00E 110.2(5)
C017 Fe01 C00J 129.1(6)
C017 Fe01 C00K 121.1(5)
C017 Fe01 C00Z 164.9(6)
C017 Fe01 C012 39.9(5)
C017 Fe01 C014 40.7(5)
C017 Fe01 C015 67.5(5)
C017 Fe01 C018 67.2(5)
C018 Fe01 C00E 161.6(5)
C018 Fe01 C00J 155.2(5)
C018 Fe01 C00K 123.3(5)
C018 Fe01 C00Z 119.2(5)
C018 Fe01 C014 66.7(6)
C018 Fe01 C015 39.1(5)
C00L O004 H004 109.5
C00B N006 N008 107.7(7)
N006 N008 C00H 117.8(7)
C00F N008 N006 113.3(7)
C00F N008 C00H 128.8(7)
N006 C00B C00D 113.9(7)
N006 C00B C00S 121.3(8)
C00S C00B C00D 124.8(7)
O009 N00C C00Q 116.3(11)
O00A N00C O009 125.2(11)
O00A N00C C00Q 118.5(11)
C00B C00D C00F 99.0(6)
C00B C00D C00G 112.3(8)
C00B C00D C00L 110.5(7)
C00G C00D C00F 108.9(7)
C00L C00D C00F 112.9(8)
C00L C00D C00G 112.5(7)
C00G C00E Fe01 138.1(6)
C00J C00E Fe01 69.5(6)
C00J C00E C00G 127.9(8)
C00J C00E C00K 106.5(8)
C00K C00E Fe01 68.5(5)
C00K C00E C00G 123.9(8)
O005 C00F N008 127.6(8)
O005 C00F C00D 126.6(7)
N008 C00F C00D 105.7(7)
C00D C00G H00G 108.5
C00E C00G C00D 109.4(7)
C00E C00G H00G 108.5
C00E C00G C00Q 113.8(7)
C00Q C00G C00D 108.1(8)
C00Q C00G H00G 108.5
C00V C00H N008 118.5(9)
C00V C00H C00W 120.5(9)
C00W C00H N008 121.0(8)
C00N C00I C00O 117.0(9)
C00N C00I C00T 122.4(8)
C00O C00I C00T 120.6(9)
Fe01 C00J H00J 126.6
C00E C00J Fe01 70.2(5)
C00E C00J H00J 125.4
C00Z C00J Fe01 69.4(6)
C00Z C00J C00E 109.2(8)
C00Z C00J H00J 125.4
Fe01 C00K H00K 125.5
C00E C00K Fe01 70.5(5)
C00E C00K H00K 126.2
C00U C00K Fe01 69.4(6)
C00U C00K C00E 107.5(9)
C00U C00K H00K 126.2
O004 C00L C00D 106.5(7)
O004 C00L H00L 108.0
O004 C00L C00P 111.1(8)
C00D C00L H00L 108.0
C00P C00L C00D 115.0(7)
C00P C00L H00L 108.0
C00O C00M H00M 118.6
C00O C00M C00X 122.7(9)
C00X C00M H00M 118.6
C00I C00N H00N 118.7
C00I C00N C00R 122.6(8)
C00R C00N H00N 118.7
C00I C00O H00O 119.5
C00M C00O C00I 121.0(10)
C00M C00O H00O 119.5
C00L C00P H00P 108.5
C00L C00P C00T 111.9(8)
C00L C00P C00Y 109.2(8)
C00T C00P H00P 108.5
C00T C00P C00Y 110.1(7)
C00Y C00P H00P 108.5
N00C C00Q C00G 109.6(8)
N00C C00Q H00Q 109.0
N00C C00Q C00T 106.1(7)
C00G C00Q H00Q 109.0
C00G C00Q C00T 114.1(8)
C00T C00Q H00Q 109.0
C00N C00R H00R 119.8
C00N C00R C00X 120.4(10)
C00X C00R H00R 119.8
C00B C00S H00A 109.5
C00B C00S H00B 109.5
C00B C00S H00C 109.5
H00A C00S H00B 109.5
H00A C00S H00C 109.5
H00B C00S H00C 109.5
C00I C00T C00Q 108.8(8)
C00I C00T H00T 108.2
C00P C00T C00I 113.7(8)
C00P C00T C00Q 109.4(7)
C00P C00T H00T 108.2
C00Q C00T H00T 108.2
Fe01 C00U H00U 125.9
C00K C00U Fe01 69.9(6)
C00K C00U H00U 125.6
C00Z C00U Fe01 70.2(6)
C00Z C00U C00K 108.8(11)
C00Z C00U H00U 125.6
C00H C00V H00V 120.6
C00H C00V C016 118.9(11)
C016 C00V H00V 120.6
C00H C00W H00W 120.0
C010 C00W C00H 120.0(11)
C010 C00W H00W 120.0
C00M C00X C00R 116.2(10)
C00M C00X C013 122.9(9)
C00R C00X C013 121.0(11)
C00P C00Y H00D 109.5
C00P C00Y H00E 109.5
C00P C00Y H00F 109.5
H00D C00Y H00E 109.5
H00D C00Y H00F 109.5
H00E C00Y H00F 109.5
Fe01 C00Z H00Z 125.4
C00J C00Z Fe01 70.5(5)
C00J C00Z H00Z 126.0
C00U C00Z Fe01 69.6(6)
C00U C00Z C00J 108.0(10)
C00U C00Z H00Z 126.0
C00W C010 H010 119.5
C00W C010 C011 121.0(12)
C011 C010 H010 119.5
C010 C011 H011 120.4
C010 C011 C016 119.2(12)
C016 C011 H011 120.4
Fe01 C012 H012 125.8
C017 C012 Fe01 69.9(6)
C017 C012 H012 125.7
C017 C012 C018 108.6(12)
C018 C012 Fe01 70.2(7)
C018 C012 H012 125.7
C00X C013 H01A 109.5
C00X C013 H01B 109.5
C00X C013 H01C 109.5
H01A C013 H01B 109.5
H01A C013 H01C 109.5
H01B C013 H01C 109.5
Fe01 C014 H014 125.2
C015 C014 Fe01 70.9(7)
C015 C014 H014 126.1
C015 C014 C017 107.7(12)
C017 C014 Fe01 69.2(7)
C017 C014 H014 126.1
Fe01 C015 H015 127.0
C014 C015 Fe01 69.1(7)
C014 C015 H015 126.2
C018 C015 Fe01 69.3(8)
C018 C015 C014 107.6(13)
C018 C015 H015 126.2
C00V C016 H016 119.8
C011 C016 C00V 120.4(12)
C011 C016 H016 119.8
Fe01 C017 H017 124.8
C012 C017 Fe01 70.2(7)
C012 C017 C014 107.0(12)
C012 C017 H017 126.5
C014 C017 Fe01 70.1(6)
C014 C017 H017 126.5
Fe01 C018 H018 124.5
C012 C018 Fe01 70.0(7)
C012 C018 H018 125.5
C015 C018 Fe01 71.6(8)
C015 C018 C012 109.0(14)
C015 C018 H018 125.5
Cl00 C019 H019 109.6
Cl1 C019 Cl00 107.2(9)
Cl1 C019 H019 109.6
Cl2 C019 Cl00 112.0(10)
Cl2 C019 Cl1 108.7(11)
Cl2 C019 H019 109.6

loop_
_geom_bond_atom_site_label_1
_geom_bond_atom_site_label_2
_geom_bond_distance
Fe01 C00E 2.082(10)
Fe01 C00J 2.074(10)
Fe01 C00K 2.056(10)
Fe01 C00U 2.050(10)
Fe01 C00Z 2.058(9)
Fe01 C012 2.054(11)
Fe01 C014 2.062(12)
Fe01 C015 2.087(11)
Fe01 C017 2.051(10)
Fe01 C018 2.056(13)
Cl00 C019 1.743(18)
Cl1 C019 1.740(16)
O004 H004 0.8200
O004 C00L 1.432(11)
O005 C00F 1.209(10)
N006 N008 1.414(10)
N006 C00B 1.284(10)
Cl2 C019 1.73(2)
N008 C00F 1.358(10)
N008 C00H 1.430(10)
O009 N00C 1.230(13)
O00A N00C 1.202(13)
C00B C00D 1.520(12)
C00B C00S 1.474(12)
N00C C00Q 1.514(13)
C00D C00F 1.561(11)
C00D C00G 1.560(12)
C00D C00L 1.528(14)
C00E C00G 1.514(13)
C00E C00J 1.432(12)
C00E C00K 1.450(13)
C00G H00G 0.9800
C00G C00Q 1.515(12)
C00H C00V 1.371(13)
C00H C00W 1.374(14)
C00I C00N 1.373(13)
C00I C00O 1.381(12)
C00I C00T 1.528(13)
C00J H00J 0.9300
C00J C00Z 1.416(16)
C00K H00K 0.9300
C00K C00U 1.429(15)
C00L H00L 0.9800
C00L C00P 1.512(12)
C00M H00M 0.9300
C00M C00O 1.368(15)
C00M C00X 1.383(15)
C00N H00N 0.9300
C00N C00R 1.378(13)
C00O H00O 0.9300
C00P H00P 0.9800
C00P C00T 1.525(13)
C00P C00Y 1.541(14)
C00Q H00Q 0.9800
C00Q C00T 1.563(15)
C00R H00R 0.9300
C00R C00X 1.401(12)
C00S H00A 0.9600
C00S H00B 0.9600
C00S H00C 0.9600
C00T H00T 0.9800
C00U H00U 0.9300
C00U C00Z 1.411(13)
C00V H00V 0.9300
C00V C016 1.393(15)
C00W H00W 0.9300
C00W C010 1.359(15)
C00X C013 1.505(15)
C00Y H00D 0.9600
C00Y H00E 0.9600
C00Y H00F 0.9600
C00Z H00Z 0.9300
C010 H010 0.9300
C010 C011 1.371(18)
C011 H011 0.9300
C011 C016 1.374(18)
C012 H012 0.9300
C012 C017 1.399(19)
C012 C018 1.400(18)
C013 H01A 0.9600
C013 H01B 0.9600
C013 H01C 0.9600
C014 H014 0.9300
C014 C015 1.42(2)
C014 C017 1.429(19)
C015 H015 0.9300
C015 C018 1.388(17)
C016 H016 0.9300
C017 H017 0.9300
C018 H018 0.9300
C019 H019 0.9800
